data_7707721
loop_
_publ_author_name
'Barnett, Harrison J.'
'Hill, Anthony F.'

_publ_section_title
;
 Benzyne addition to a metal-carbon multiple bond.
;
_journal_issue 27
_journal_name_full 'Dalton transactions (Cambridge, England : 2003)'
_journal_page_first 9383
_journal_page_last 9387
_journal_paper_doi 10.1039/d1dt01402a
_journal_volume 50
_journal_year 2021
_chemical_absolute_configuration ad
_chemical_formula_moiety 'C63 H43 Cl3 P4 Rh2, C7 H8'
_chemical_formula_sum 'C70 H51 Cl3 P4 Rh2'
_chemical_formula_weight 1328.16
_space_group_crystal_system tetragonal
_space_group_IT_number 92
_space_group_name_Hall 'P 4abw 2nw'
_space_group_name_H-M_alt 'P 41 21 2'
_atom_sites_solution_hydrogens geom
_atom_sites_solution_primary dual
_audit_creation_date 2021-04-21
_audit_creation_method
;
Olex2 1.3-alpha
(compiled 2020.11.12 svn.r5f609507 for OlexSys, GUI svn.r6272)
;
_audit_update_record
;
2021-04-21 deposited with the CCDC.	2021-06-22 downloaded from the CCDC.
;
_cell_angle_alpha 90
_cell_angle_beta 90
_cell_angle_gamma 90
_cell_formula_units_Z 4
_cell_length_a 15.01727(5)
_cell_length_b 15.01727(5)
_cell_length_c 26.39108(12)
_cell_measurement_reflns_used 58553
_cell_measurement_temperature 150.00(10)
_cell_measurement_theta_max 73.6380
_cell_measurement_theta_min 4.1430
_cell_volume 5951.67(4)
_computing_cell_refinement 'CrysAlisPro 1.171.40.79a (Rigaku OD, 2020)'
_computing_data_collection 'CrysAlisPro 1.171.40.79a (Rigaku OD, 2020)'
_computing_data_reduction 'CrysAlisPro 1.171.40.79a (Rigaku OD, 2020)'
_computing_molecular_graphics 'Olex2 1.3-alpha (Dolomanov et al., 2009)'
_computing_publication_material 'Olex2 1.3-alpha (Dolomanov et al., 2009)'
_computing_structure_refinement 'SHELXL 2016/6 (Sheldrick, 2015)'
_computing_structure_solution 'SHELXT 2014/5 (Sheldrick, 2014)'
_diffrn_ambient_environment N~2~
_diffrn_ambient_temperature 150.00(10)
_diffrn_detector 'CCD plate'
_diffrn_detector_area_resol_mean 8.1297
_diffrn_detector_type EosS2
_diffrn_measured_fraction_theta_full 0.996
_diffrn_measured_fraction_theta_max 0.996
_diffrn_measurement_details
;
List of Runs (angles in degrees, time in seconds):

  # Type    Start    End  Width  t~exp~   \w     \q     \k     \f   Frames
#--------------------------------------------------------------------------
  1  \w     20.00 104.00   1.00    2.00    --   36.95  57.00 120.00   84
  2  \w    -21.00  64.00   1.00    2.00    --   36.95 -77.00   0.00   85
  3  \w      8.00 108.00   1.00    2.00    --   36.95  19.00 -30.00  100
  4  \w      9.00  42.00   1.00    2.00    --   36.95  80.00 159.19   33
  5  \w      4.00  30.00   1.00    2.00    --   36.95  88.00  81.91   26
  6  \w      4.00  30.00   1.00    2.00    --   36.95  88.00-121.20   26
  7  \w      6.00  57.00   1.00    2.00    --   36.95 -99.00 -90.00   51
  8  \w      6.00  32.00   1.00    2.00    --   36.95  85.00   6.93   26
  9  \w      8.00 108.00   1.00    2.00    --   36.95  19.00-120.00  100
 10  \w     42.00 130.00   1.00    8.00    --  111.00 -38.00-180.00   88
 11  \w     41.00 109.00   1.00    8.00    --  111.00-111.00-180.00   68
 12  \w     43.00 138.00   1.00    8.00    --  111.00 -77.00  60.00   95
 13  \w    103.00 178.00   1.00    8.00    --  111.00  77.00   0.00   75
 14  \w     42.00 130.00   1.00    8.00    --  111.00 -38.00   0.00   88
 15  \w     42.00 106.00   1.00    8.00    --  111.00 -92.00  30.00   64
 16  \w     41.00 109.00   1.00    8.00    --  111.00-111.00-120.00   68
 17  \w     42.00 130.00   1.00    8.00    --  111.00 -38.00 -90.00   88
 18  \w     42.00 130.00   1.00    8.00    --  111.00 -38.00  60.00   88
 19  \w     92.00 178.00   1.00    8.00    --  111.00  38.00 150.00   86
 20  \w     41.00 109.00   1.00    8.00    --  111.00-111.00   0.00   68
 21  \w     43.00 138.00   1.00    8.00    --  111.00 -77.00-120.00   95
 22  \w     65.00 178.00   1.00    8.00    --  111.00  12.00 -90.00  113
 23  \w     20.00 104.00   1.00    2.00    --   36.95  57.00  30.00   84
 24  \w    -32.00  56.00   1.00    2.00    --   36.95 -38.00 150.00   88
 25  \w      4.00  30.00   1.00    2.00    --   36.95  88.00 -48.89   26
 26  \w      6.00  33.00   1.00    2.00    --   36.95  84.00 -18.79   27
 27  \w    -32.00  56.00   1.00    2.00    --   36.95 -38.00-120.00   88
 28  \w      6.00  76.00   1.00    2.00    --   36.95 -99.00 120.00   70
 29  \w     86.00 178.00   1.00    8.00    --  111.00  25.00  90.00   92
 30  \w     86.00 178.00   1.00    8.00    --  111.00  25.00   0.00   92
 31  \w     86.00 178.00   1.00    8.00    --  111.00  25.00 -60.00   92
 32  \w     92.00 178.00   1.00    8.00    --  111.00  38.00 120.00   86
 33  \w     92.00 178.00   1.00    8.00    --  111.00  38.00-180.00   86
 34  \w     86.00 178.00   1.00    8.00    --  111.00  25.00  30.00   92
 35  \w     86.00 178.00   1.00    8.00    --  111.00  25.00  60.00   92
 36  \w     94.00 178.00   1.00    8.00    --  111.00  50.00-120.00   84
 37  \w     94.00 178.00   1.00    8.00    --  111.00  50.00  90.00   84
 38  \w     91.00 178.00   1.00    8.00    --  111.00  64.00-180.00   87
 39  \w     91.00 178.00   1.00    8.00    --  111.00  64.00-150.00   87
 40  \w     86.00 178.00   1.00    8.00    --  111.00  25.00 -30.00   92
 41  \w     18.00 106.00   1.00    2.00    --   36.95  38.00   0.00   88
 42  \w     20.00 104.00   1.00    2.00    --   36.95  57.00  60.00   84
 43  \w      6.00  32.00   1.00    2.00    --   36.95  85.00 -79.48   26
 44  \w     27.00  90.00   1.00    2.00    --   36.95-125.00-150.00   63
 45  \w    -32.00  56.00   1.00    2.00    --   36.95 -38.00  60.00   88
 46  \w      5.00  31.00   1.00    2.00    --   36.95  86.00-150.96   26
 47  \w     94.00 178.00   1.00    8.00    --  111.00  50.00 150.00   84
 48  \w     91.00 178.00   1.00    8.00    --  111.00  64.00 -30.00   87
 49  \w     91.00 178.00   1.00    8.00    --  111.00  64.00   0.00   87
 50  \w     94.00 141.00   1.00    8.00    --  111.00  50.00 120.00   47
;
_diffrn_measurement_device 'four-circle diffractometer'
_diffrn_measurement_device_type 'SuperNova, Dual, Cu at home/near, EosS2'
_diffrn_measurement_method '\w scans'
_diffrn_orient_matrix_type 'CrysAlisPro convention (1999,Acta A55,543-557)'
_diffrn_orient_matrix_UB_11 -0.0872173000
_diffrn_orient_matrix_UB_12 -0.0224017000
_diffrn_orient_matrix_UB_13 0.0279816000
_diffrn_orient_matrix_UB_21 -0.0539493000
_diffrn_orient_matrix_UB_22 0.0307254000
_diffrn_orient_matrix_UB_23 -0.0464792000
_diffrn_orient_matrix_UB_31 0.0030478000
_diffrn_orient_matrix_UB_32 -0.0952592000
_diffrn_orient_matrix_UB_33 -0.0215537000
_diffrn_radiation_monochromator mirror
_diffrn_radiation_probe x-ray
_diffrn_radiation_type 'Cu K\a'
_diffrn_radiation_wavelength 1.54184
_diffrn_reflns_av_R_equivalents 0.0338
_diffrn_reflns_av_unetI/netI 0.0116
_diffrn_reflns_Laue_measured_fraction_full 0.996
_diffrn_reflns_Laue_measured_fraction_max 0.996
_diffrn_reflns_limit_h_max 18
_diffrn_reflns_limit_h_min -18
_diffrn_reflns_limit_k_max 16
_diffrn_reflns_limit_k_min -18
_diffrn_reflns_limit_l_max 32
_diffrn_reflns_limit_l_min -32
_diffrn_reflns_number 108169
_diffrn_reflns_point_group_measured_fraction_full 0.997
_diffrn_reflns_point_group_measured_fraction_max 0.996
_diffrn_reflns_theta_full 67.684
_diffrn_reflns_theta_max 73.791
_diffrn_reflns_theta_min 4.163
_diffrn_source 'micro-focus sealed X-ray tube'
_diffrn_source_type 'SuperNova (Cu) X-ray Source'
_exptl_absorpt_coefficient_mu 7.068
_exptl_absorpt_correction_T_max 0.845
_exptl_absorpt_correction_T_min 0.470
_exptl_absorpt_correction_type gaussian
_exptl_absorpt_process_details
;
CrysAlisPro 1.171.40.79a (Rigaku Oxford Diffraction, 2020)
Numerical absorption correction based on gaussian integration over
			a multifaceted crystal model
Empirical absorption correction using spherical harmonics,
 implemented in SCALE3 ABSPACK scaling algorithm.
;
_exptl_crystal_colour pink
_exptl_crystal_colour_primary pink
_exptl_crystal_density_diffrn 1.482
_exptl_crystal_description block
_exptl_crystal_F_000 2688
_exptl_crystal_size_max 0.11
_exptl_crystal_size_mid 0.095
_exptl_crystal_size_min 0.045
_refine_diff_density_max 0.470
_refine_diff_density_min -0.507
_refine_diff_density_rms 0.067
_refine_ls_abs_structure_details
;
 Flack x determined using 2463 quotients [(I+)-(I-)]/[(I+)+(I-)]
 (Parsons, Flack and Wagner, Acta Cryst. B69 (2013) 249-259).
;
_refine_ls_abs_structure_Flack -0.020(2)
_refine_ls_extinction_method none
_refine_ls_goodness_of_fit_ref 1.067
_refine_ls_hydrogen_treatment constr
_refine_ls_matrix_type full
_refine_ls_number_parameters 472
_refine_ls_number_reflns 6006
_refine_ls_number_restraints 334
_refine_ls_restrained_S_all 1.049
_refine_ls_R_factor_all 0.0311
_refine_ls_R_factor_gt 0.0300
_refine_ls_shift/su_max 0.001
_refine_ls_shift/su_mean 0.000
_refine_ls_structure_factor_coef Fsqd
_refine_ls_weighting_details 'w=1/[\s^2^(Fo^2^)+(0.0567P)^2^+3.4744P] where P=(Fo^2^+2Fc^2^)/3'
_refine_ls_weighting_scheme calc
_refine_ls_wR_factor_gt 0.0802
_refine_ls_wR_factor_ref 0.0818
_reflns_Friedel_coverage 0.733
_reflns_Friedel_fraction_full 0.999
_reflns_Friedel_fraction_max 0.996
_reflns_number_gt 5850
_reflns_number_total 6006
_reflns_threshold_expression 'I > 2\s(I)'
_cod_data_source_file d1dt01402a2.cif
_cod_data_source_block hb_1285_2_4_tetragonal
_cod_depositor_comments 'Adding full bibliography for 7707720--7707721.cif.'
_cod_original_cell_volume 5951.67(5)
_cod_database_code 7707721
_shelx_shelxl_version_number 2016/6
_shelx_space_group_comment
;
The symmetry employed for this shelxl refinement is uniquely defined
by the following loop, which should always be used as a source of
symmetry information in preference to the above space-group names.
They are only intended as comments.
;
_reflns_odcompleteness_completeness 99.87
_reflns_odcompleteness_iscentric 1
_reflns_odcompleteness_theta 66.49
_olex2_refinement_description
;
1. Fixed Uiso
 At 1.2 times of:
  All C(H) groups, All C(H,H) groups
 At 1.5 times of:
  All C(H,H,H) groups
2. Restrained distances
 C107-C106 = C105-C104 = C104-C103
 1.38 with sigma of 0.02
 C101-C102
 1.51 with sigma of 0.02
 C102-C107 = C102-C103 = C106-C105
 1.39 with sigma of 0.02
 C106-C104 = C105-C103
 2.4 with sigma of 0.04
 C107-C105
 2.39 with sigma of 0.04
 C101-C107 = C101-C103
 2.52 with sigma of 0.04
 C102-C106
 2.42 with sigma of 0.04
 C102-C104
 2.41 with sigma of 0.04
 C102-C107 \\sim C107-C106 \\sim C106-C105 \\sim C105-C104 \\sim C104-C103
\\sim C103-C102
 with sigma of 0.02
 C101-C103 \\sim C101-C107
 with sigma of 0.04
 C102-C104 \\sim C102-C106 \\sim C103-C105 \\sim C107-C103 \\sim C106-C104
\\sim C107-C105
 with sigma of 0.04
3. Restrained planarity
 C101, C102, C103, C104, C105, C106, C107
 with sigma of 0.1
4. Rigid bond restraints
 C2, C3, C4, C5, C6, C7
 with sigma for 1-2 distances of 0.005 and sigma for 1-3 distances of 0.005
 C101, C102, C103, C104, C105, C106, C107
 with sigma for 1-2 distances of 0.005 and sigma for 1-3 distances of 0.005
 C21, C22, C23, C24A, C25, C26, C24B, C25A, C26A
 with sigma for 1-2 distances of 0.005 and sigma for 1-3 distances of 0.005
 C8, C9, C10, C11, C12, C13
 with sigma for 1-2 distances of 0.001 and sigma for 1-3 distances of 0.001
5. Uiso/Uaniso restraints and constraints
C101 \\sim C102 \\sim C103 \\sim C104 \\sim C105 \\sim C106 \\sim C107: within
2A with sigma of 0.02 and sigma for terminal atoms of 0.04 within 2A
C21 \\sim C22 \\sim C23 \\sim C24A \\sim C25 \\sim C26 \\sim C24B \\sim C25A
\\sim C26A: within 1.7A with sigma of 0.02 and sigma for terminal atoms of 0.04
within 1.7A
C8 \\sim C9 \\sim C10 \\sim C11 \\sim C12 \\sim C13: within 1.7A with sigma of
0.02 and sigma for terminal atoms of 0.04 within 1.7A
6. Rigid body (RIGU) restrains
 C101, C102, C103, C104, C105, C106, C107
 with sigma for 1-2 distances of 0.004 and sigma for 1-3 distances of 0.004
7. Others
 Sof(H23A)=Sof(C24B)=Sof(H24B)=Sof(C25A)=Sof(H25A)=Sof(C26A)=Sof(H26A)=1-FVAR(1)
 Sof(H23)=Sof(C24A)=Sof(H24A)=Sof(C25)=Sof(H25)=Sof(C26)=Sof(H26)=FVAR(1)
 Fixed Sof: C8(0.5) C9(0.5) H9(0.5) C10(0.5) H10(0.5) C11(0.5) H11(0.5)
 C12(0.5) H12(0.5) C13(0.5) H13(0.5) C2(0.5) C3(0.5) H3(0.5) C4(0.5) H4(0.5)
 C5(0.5) H5(0.5) C6(0.5) H6(0.5) C7(0.5) C101(0.5) H10A(0.5) H10B(0.5)
 H10C(0.5) C102(0.5) C103(0.5) H103(0.5) C104(0.5) H104(0.5) C105(0.5)
 H105(0.5) C106(0.5) H106(0.5) C107(0.5) H107(0.5)
8.a Aromatic/amide H refined with riding coordinates:
 C22(H22), C23(H23), C23(H23A), C32(H32), C33(H33), C34(H34), C35(H35),
 C42(H42), C43(H43), C44(H44), C52(H52), C53(H53), C54(H54), C55(H55), C56(H56),
  C24A(H24A), C25(H25), C26(H26), C24B(H24B), C25A(H25A), C26A(H26A), C9(H9),
 C10(H10), C11(H11), C12(H12), C13(H13), C3(H3), C4(H4), C5(H5), C6(H6),
 C103(H103), C104(H104), C105(H105), C106(H106), C107(H107)
8.b Idealised Me refined as rotating group:
 C101(H10A,H10B,H10C)
;
_ins_header
;
TITL HB_1285_2_4_tetra_twin in P4(1)2(1)2 
REM P4(1)2(1)2 (#92 in standard setting)
CELL 1.54184  15.017267  15.017267  26.391080  90.0000  90.0000  90.0000
ZERR    5.00   0.000046   0.000046   0.000121   0.0000   0.0000   0.0000
LATT -1
SYMM -x,-y, z+1/2 
SYMM -y+1/2, x+1/2, z+1/4 
SYMM  y+1/2,-x+1/2, z+3/4 
SYMM -x+1/2, y+1/2,-z+1/4 
SYMM  x+1/2,-y+1/2,-z+3/4 
SYMM  y, x,-z 
SYMM -y,-x,-z+1/2 
SFAC C H P Cl Rh
UNIT 300.00 300.00 20.00 15.00 10.00
TREF
HKLF 4
END
;
_olex2_submission_special_instructions 'No special instructions were received'
_oxdiff_exptl_absorpt_empirical_details
;
Empirical correction (ABSPACK) includes:
- Absorption correction using spherical harmonics
- Frame scaling
;
_oxdiff_exptl_absorpt_empirical_full_max 1.310
_oxdiff_exptl_absorpt_empirical_full_min 0.783

loop_
_space_group_symop_operation_xyz
'x, y, z'
'-x, -y, z+1/2'
'-y+1/2, x+1/2, z+1/4'
'y+1/2, -x+1/2, z+3/4'
'-x+1/2, y+1/2, -z+1/4'
'x+1/2, -y+1/2, -z+3/4'
'y, x, -z'
'-y, -x, -z+1/2'

loop_
_atom_site_label
_atom_site_type_symbol
_atom_site_fract_x
_atom_site_fract_y
_atom_site_fract_z
_atom_site_U_iso_or_equiv
_atom_site_adp_type
_atom_site_occupancy
_atom_site_site_symmetry_order
_atom_site_calc_flag
_atom_site_refinement_flags_posn
_atom_site_refinement_flags_adp
_atom_site_refinement_flags_occupancy
_atom_site_disorder_assembly
_atom_site_disorder_group
Rh1 Rh 0.37429(2) 0.71827(2) 0.20275(2) 0.02878(10) Uani 1 1 d . . . . .
Cl1 Cl 0.23429(6) 0.76571(6) 0.250000 0.0325(3) Uani 1 2 d S T P B .
Cl2 Cl 0.37361(8) 0.85272(6) 0.14697(4) 0.0353(2) Uani 1 1 d . . . . .
P1 P 0.47025(7) 0.79470(6) 0.25869(4) 0.0274(2) Uani 1 1 d . . . . .
P2 P 0.36613(7) 0.71828(7) 0.35180(3) 0.02758(19) Uani 1 1 d . . . . .
C1 C 0.3781(3) 0.6219(3) 0.250000 0.0313(11) Uani 1 2 d S T P B .
C14 C 0.4743(3) 0.7446(3) 0.32250(15) 0.0306(8) Uani 1 1 d . . . . .
C21 C 0.5856(3) 0.7903(3) 0.23756(17) 0.0381(9) Uani 1 1 d . U . . .
C22 C 0.6451(3) 0.7269(4) 0.25441(19) 0.0442(10) Uani 1 1 d . U . . .
H22 H 0.628989 0.688984 0.280703 0.053 Uiso 1 1 calc R U . . .
C23 C 0.7284(3) 0.7192(5) 0.2327(2) 0.0564(13) Uani 1 1 d . U . . .
H23 H 0.771250 0.683969 0.248296 0.068 Uiso 0.50(3) 1 calc R U P A 1
H23A H 0.765627 0.671822 0.240742 0.068 Uiso 0.50(3) 1 calc R U P A 2
C31 C 0.4549(3) 0.9126(3) 0.27301(15) 0.0349(9) Uani 1 1 d . . . . .
C32 C 0.5234(4) 0.9570(3) 0.2982(2) 0.0488(12) Uani 1 1 d . . . . .
H32 H 0.576985 0.928200 0.304650 0.059 Uiso 1 1 calc R U . . .
C33 C 0.5107(5) 1.0448(4) 0.3134(2) 0.0640(17) Uani 1 1 d . . . . .
H33 H 0.556513 1.074897 0.329868 0.077 Uiso 1 1 calc R U . . .
C34 C 0.4316(5) 1.0872(3) 0.3045(2) 0.0661(18) Uani 1 1 d . . . . .
H34 H 0.423356 1.145393 0.315613 0.079 Uiso 1 1 calc R U . . .
C35 C 0.3637(4) 1.0436(3) 0.2791(2) 0.0514(13) Uani 1 1 d . . . . .
H35 H 0.310534 1.073111 0.272537 0.062 Uiso 1 1 calc R U . . .
C36 C 0.3748(4) 0.9557(3) 0.26331(17) 0.0404(9) Uani 1 1 d . . . . .
C41 C 0.3193(3) 0.8258(3) 0.37169(15) 0.0357(9) Uani 1 1 d . . . . .
C42 C 0.3749(4) 0.8870(3) 0.39587(19) 0.0469(11) Uani 1 1 d . . . . .
H42 H 0.434879 0.874115 0.400651 0.056 Uiso 1 1 calc R U . . .
C43 C 0.3397(5) 0.9674(4) 0.4128(3) 0.0636(16) Uani 1 1 d . . . . .
H43 H 0.376316 1.008429 0.428938 0.076 Uiso 1 1 calc R U . . .
C44 C 0.2513(5) 0.9865(4) 0.4056(3) 0.0657(17) Uani 1 1 d . . . . .
H44 H 0.228712 1.040776 0.416680 0.079 Uiso 1 1 calc R U . . .
C45 C 0.1946(4) 0.9255(4) 0.3821(2) 0.0524(13) Uani 1 1 d . . . . .
C46 C 0.2296(3) 0.8440(3) 0.36516(17) 0.0388(9) Uani 1 1 d . . . . .
C51 C 0.3983(3) 0.6690(3) 0.41243(16) 0.0347(9) Uani 1 1 d . . . . .
C52 C 0.3364(4) 0.6160(4) 0.43734(18) 0.0469(11) Uani 1 1 d . . . . .
H52 H 0.280901 0.605759 0.422833 0.056 Uiso 1 1 calc R U . . .
C53 C 0.3574(4) 0.5784(5) 0.4839(2) 0.0639(17) Uani 1 1 d . . . . .
H53 H 0.316362 0.541842 0.500185 0.077 Uiso 1 1 calc R U . . .
C54 C 0.4377(5) 0.5948(5) 0.5059(2) 0.0628(16) Uani 1 1 d . . . . .
H54 H 0.451662 0.568949 0.536938 0.075 Uiso 1 1 calc R U . . .
C55 C 0.4980(4) 0.6496(4) 0.4824(2) 0.0554(14) Uani 1 1 d . . . . .
H55 H 0.551681 0.662749 0.498307 0.066 Uiso 1 1 calc R U . . .
C56 C 0.4797(3) 0.6856(3) 0.43496(17) 0.0400(10) Uani 1 1 d . . . . .
H56 H 0.521879 0.720573 0.418546 0.048 Uiso 1 1 calc R U . . .
C24A C 0.7487(19) 0.7620(17) 0.1890(11) 0.057(4) Uani 0.50(3) 1 d . U P A 1
H24A H 0.803074 0.751812 0.173181 0.068 Uiso 0.50(3) 1 calc R U P A 1
C25 C 0.6858(10) 0.8231(15) 0.1674(7) 0.056(4) Uani 0.50(3) 1 d . U P A 1
H25 H 0.699664 0.854930 0.138246 0.067 Uiso 0.50(3) 1 calc R U P A 1
C26 C 0.6030(10) 0.8337(14) 0.1913(7) 0.043(3) Uani 0.50(3) 1 d . U P A 1
H26 H 0.559491 0.869348 0.176497 0.052 Uiso 0.50(3) 1 calc R U P A 1
C24B C 0.756(2) 0.7869(19) 0.1970(11) 0.061(4) Uani 0.50(3) 1 d . U P A 2
H24B H 0.812354 0.784230 0.182418 0.073 Uiso 0.50(3) 1 calc R U P A 2
C25A C 0.7013(12) 0.8527(14) 0.1850(8) 0.059(3) Uani 0.50(3) 1 d . U P A 2
H25A H 0.719427 0.895495 0.161691 0.071 Uiso 0.50(3) 1 calc R U P A 2
C26A C 0.6176(11) 0.8587(12) 0.2065(8) 0.047(3) Uani 0.50(3) 1 d . U P A 2
H26A H 0.582366 0.908455 0.200295 0.056 Uiso 0.50(3) 1 calc R U P A 2
C8 C 0.4866(6) 0.6573(7) 0.1630(4) 0.0309(16) Uani 0.5 1 d . U P B -2
C9 C 0.4990(6) 0.5681(6) 0.1607(4) 0.0394(17) Uani 0.5 1 d . U P B -2
H9 H 0.459351 0.530551 0.177266 0.047 Uiso 0.5 1 calc R U P B -2
C10 C 0.5705(8) 0.5314(9) 0.1336(5) 0.052(3) Uani 0.5 1 d . U P B -2
H10 H 0.580154 0.470191 0.133697 0.062 Uiso 0.5 1 calc R U P B -2
C11 C 0.6272(9) 0.5883(9) 0.1063(5) 0.066(3) Uani 0.5 1 d . U P B -2
H11 H 0.674375 0.564917 0.087730 0.079 Uiso 0.5 1 calc R U P B -2
C12 C 0.6132(8) 0.6765(9) 0.1072(5) 0.061(3) Uani 0.5 1 d . U P B -2
H12 H 0.650816 0.714069 0.089136 0.073 Uiso 0.5 1 calc R U P B -2
C13 C 0.5413(7) 0.7134(8) 0.1355(4) 0.0459(19) Uani 0.5 1 d . U P B -2
H13 H 0.531189 0.774474 0.135380 0.055 Uiso 0.5 1 calc R U P B -2
C2 C 0.4511(5) 0.5769(6) 0.2234(3) 0.0317(15) Uani 0.5 1 d . U P B -1
C3 C 0.4993(7) 0.4953(6) 0.2265(4) 0.0417(19) Uani 0.5 1 d . U P B -1
H3 H 0.485422 0.451846 0.250374 0.050 Uiso 0.5 1 calc R U P B -1
C4 C 0.5678(7) 0.4845(7) 0.1921(5) 0.054(2) Uani 0.5 1 d . U P B -1
H4 H 0.601415 0.432489 0.192886 0.065 Uiso 0.5 1 calc R U P B -1
C5 C 0.5873(9) 0.5494(9) 0.1565(5) 0.053(3) Uani 0.5 1 d . U P B -1
H5 H 0.635441 0.540011 0.134991 0.064 Uiso 0.5 1 calc R U P B -1
C6 C 0.5394(6) 0.6272(7) 0.1512(4) 0.0412(18) Uani 0.5 1 d . U P B -1
H6 H 0.552382 0.668561 0.126066 0.049 Uiso 0.5 1 calc R U P B -1
C7 C 0.4707(7) 0.6402(7) 0.1856(4) 0.0341(18) Uani 0.5 1 d . U P B -1
C101 C 0.800(2) 0.584(2) 0.0477(15) 0.246(15) Uani 0.5 1 d D U P C -1
H10A H 0.828836 0.592352 0.079843 0.370 Uiso 0.5 1 calc R U P C -1
H10B H 0.841494 0.558027 0.024209 0.370 Uiso 0.5 1 calc R U P C -1
H10C H 0.749851 0.545283 0.051715 0.370 Uiso 0.5 1 calc R U P C -1
C102 C 0.7705(18) 0.669(2) 0.0285(10) 0.217(11) Uani 0.5 1 d D U P C -1
C103 C 0.827(2) 0.721(3) -0.0006(16) 0.237(11) Uani 0.5 1 d D U P C -1
H103 H 0.882461 0.698832 -0.010694 0.285 Uiso 0.5 1 calc R U P C -1
C104 C 0.802(2) 0.806(3) -0.0143(18) 0.254(12) Uani 0.5 1 d D U P C -1
H104 H 0.842003 0.844439 -0.029883 0.305 Uiso 0.5 1 calc R U P C -1
C105 C 0.715(3) 0.833(3) -0.004(2) 0.256(12) Uani 0.5 1 d D U P C -1
H105 H 0.697721 0.890394 -0.013117 0.307 Uiso 0.5 1 calc R U P C -1
C106 C 0.654(2) 0.777(2) 0.0186(15) 0.225(11) Uani 0.5 1 d D U P C -1
H106 H 0.594314 0.791789 0.020762 0.270 Uiso 0.5 1 calc R U P C -1
C107 C 0.6852(19) 0.698(2) 0.0380(13) 0.219(11) Uani 0.5 1 d D U P C -1
H107 H 0.647777 0.662996 0.057890 0.263 Uiso 0.5 1 calc R U P C -1

loop_
_atom_site_aniso_label
_atom_site_aniso_U_11
_atom_site_aniso_U_22
_atom_site_aniso_U_33
_atom_site_aniso_U_23
_atom_site_aniso_U_13
_atom_site_aniso_U_12
Rh1 0.03252(16) 0.02938(15) 0.02443(14) 0.00174(11) -0.00251(11) -0.00417(11)
Cl1 0.0332(4) 0.0332(4) 0.0311(6) 0.0004(4) 0.0004(4) 0.0072(5)
Cl2 0.0427(5) 0.0335(5) 0.0298(4) 0.0049(3) -0.0009(4) 0.0013(4)
P1 0.0292(5) 0.0264(5) 0.0267(4) 0.0008(3) -0.0020(4) -0.0022(4)
P2 0.0313(5) 0.0284(5) 0.0230(4) -0.0017(3) -0.0004(4) -0.0011(4)
C1 0.0311(16) 0.0311(16) 0.032(3) -0.0066(16) -0.0066(16) 0.001(2)
C14 0.0308(19) 0.0317(19) 0.0294(18) 0.0013(15) -0.0007(15) -0.0013(15)
C21 0.037(2) 0.042(2) 0.036(2) 0.0038(18) 0.0004(16) -0.0024(18)
C22 0.033(2) 0.059(3) 0.040(2) 0.010(2) -0.0006(17) 0.0013(19)
C23 0.035(2) 0.083(4) 0.050(3) 0.006(3) 0.000(2) 0.011(3)
C31 0.048(2) 0.0279(19) 0.0294(19) 0.0029(16) -0.0052(18) -0.0028(17)
C32 0.062(3) 0.035(2) 0.049(3) 0.001(2) -0.025(2) -0.004(2)
C33 0.092(5) 0.036(3) 0.064(3) -0.005(2) -0.040(3) -0.008(3)
C34 0.116(6) 0.028(2) 0.054(3) -0.005(2) -0.029(3) 0.007(3)
C35 0.072(4) 0.033(2) 0.050(3) -0.001(2) -0.012(3) 0.012(2)
C36 0.053(3) 0.031(2) 0.037(2) 0.0011(17) -0.006(2) 0.007(2)
C41 0.046(2) 0.034(2) 0.0264(18) -0.0026(16) 0.0035(17) 0.0026(18)
C42 0.056(3) 0.040(2) 0.045(2) -0.007(2) -0.005(2) -0.002(2)
C43 0.083(4) 0.040(3) 0.068(4) -0.018(3) -0.004(3) 0.002(3)
C44 0.084(4) 0.039(3) 0.074(4) -0.012(3) 0.011(3) 0.016(3)
C45 0.061(3) 0.045(3) 0.052(3) -0.003(2) 0.011(2) 0.011(2)
C46 0.041(2) 0.041(2) 0.035(2) -0.0021(18) 0.0088(18) 0.0053(19)
C51 0.042(2) 0.032(2) 0.0296(19) 0.0016(16) 0.0005(17) -0.0001(17)
C52 0.044(2) 0.059(3) 0.038(2) 0.014(2) -0.0020(19) -0.005(2)
C53 0.059(4) 0.082(4) 0.051(3) 0.032(3) -0.001(3) -0.010(3)
C54 0.067(4) 0.075(4) 0.046(3) 0.025(3) -0.013(3) -0.007(3)
C55 0.059(3) 0.060(3) 0.048(3) 0.013(2) -0.017(2) -0.010(3)
C56 0.048(3) 0.039(2) 0.033(2) 0.0068(18) -0.0089(19) -0.005(2)
C24A 0.030(6) 0.083(11) 0.058(8) 0.009(8) 0.011(6) -0.002(7)
C25 0.038(5) 0.084(9) 0.046(7) 0.013(6) 0.005(5) -0.011(5)
C26 0.036(5) 0.055(8) 0.039(6) 0.011(5) 0.003(5) -0.007(5)
C24B 0.037(6) 0.086(10) 0.060(9) -0.002(7) 0.013(6) -0.010(6)
C25A 0.046(6) 0.075(8) 0.055(8) 0.009(6) 0.009(6) -0.017(5)
C26A 0.044(6) 0.046(6) 0.050(8) 0.005(5) 0.002(6) -0.012(5)
C8 0.028(4) 0.039(3) 0.026(4) -0.015(3) 0.002(3) 0.003(3)
C9 0.036(4) 0.040(3) 0.041(4) -0.010(3) 0.005(3) 0.008(3)
C10 0.042(6) 0.045(4) 0.068(7) -0.025(5) 0.014(5) 0.005(4)
C11 0.053(6) 0.074(5) 0.071(7) -0.023(6) 0.028(5) -0.002(4)
C12 0.047(5) 0.069(4) 0.066(6) -0.011(5) 0.025(4) -0.017(5)
C13 0.040(4) 0.050(4) 0.048(5) -0.005(4) 0.005(4) -0.007(3)
C2 0.025(4) 0.035(4) 0.036(4) -0.003(3) -0.005(3) 0.003(3)
C3 0.041(5) 0.029(4) 0.055(5) -0.003(4) 0.001(4) 0.006(3)
C4 0.040(5) 0.042(5) 0.079(7) -0.008(4) 0.011(5) 0.012(4)
C5 0.046(6) 0.052(6) 0.062(7) -0.016(5) 0.012(5) 0.000(4)
C6 0.034(4) 0.050(5) 0.040(4) -0.009(4) 0.009(4) -0.003(4)
C7 0.032(4) 0.043(5) 0.027(5) -0.006(3) 0.000(3) -0.007(3)
C101 0.17(2) 0.32(3) 0.25(3) 0.08(3) -0.10(2) -0.118(19)
C102 0.165(16) 0.29(3) 0.20(2) 0.048(18) -0.080(16) -0.126(16)
C103 0.169(18) 0.33(3) 0.21(2) 0.08(2) -0.063(17) -0.101(18)
C104 0.18(2) 0.34(3) 0.24(3) 0.11(2) -0.04(2) -0.09(2)
C105 0.20(2) 0.33(3) 0.24(2) 0.10(2) -0.02(2) -0.087(18)
C106 0.177(18) 0.29(3) 0.21(2) 0.04(2) -0.048(19) -0.115(17)
C107 0.183(17) 0.28(3) 0.19(2) 0.04(2) -0.051(18) -0.118(18)

loop_
_atom_type_symbol
_atom_type_description
_atom_type_scat_dispersion_real
_atom_type_scat_dispersion_imag
_atom_type_scat_source
C C 0.0181 0.0091 'International Tables Vol C Tables 4.2.6.8 and 6.1.1.4'
H H 0.0000 0.0000 'International Tables Vol C Tables 4.2.6.8 and 6.1.1.4'
Cl Cl 0.3639 0.7018 'International Tables Vol C Tables 4.2.6.8 and 6.1.1.4'
P P 0.2955 0.4335 'International Tables Vol C Tables 4.2.6.8 and 6.1.1.4'
Rh Rh 0.0927 3.6045 'International Tables Vol C Tables 4.2.6.8 and 6.1.1.4'

loop_
_exptl_crystal_face_index_h
_exptl_crystal_face_index_k
_exptl_crystal_face_index_l
_exptl_crystal_face_perp_dist
-4 6 11 0.0404
-6 -6 8 0.0413
3 -7 -11 0.0518
6 7 -7 0.0576
-7 2 -12 0.0277
0 9 6 0.0644
0 -9 -6 0.0607
7 -2 11 0.0129

loop_
_geom_angle_atom_site_label_1
_geom_angle_atom_site_label_2
_geom_angle_atom_site_label_3
_geom_angle
_geom_angle_site_symmetry_1
_geom_angle_site_symmetry_3
_geom_angle_publ_flag
Cl1 Rh1 Rh1 51.421(19) . 8_665 ?
Cl2 Rh1 Rh1 144.54(3) . 8_665 ?
Cl2 Rh1 Cl1 93.38(3) . . ?
P1 Rh1 Rh1 89.36(3) . 8_665 ?
P1 Rh1 Cl1 93.54(3) . . ?
P1 Rh1 Cl2 88.74(3) . . ?
P1 Rh1 P2 176.73(4) . 8_665 ?
P1 Rh1 C2 89.69(19) . . ?
P2 Rh1 Rh1 89.21(3) 8_665 8_665 ?
P2 Rh1 Cl1 87.87(3) 8_665 . ?
P2 Rh1 Cl2 94.12(3) 8_665 . ?
P2 Rh1 C2 87.06(19) 8_665 . ?
C1 Rh1 Rh1 33.82(15) . 8_665 ?
C1 Rh1 Cl1 85.24(15) . . ?
C1 Rh1 Cl2 175.12(5) . . ?
C1 Rh1 P1 86.67(3) . . ?
C1 Rh1 P2 90.51(3) . 8_665 ?
C1 Rh1 C8 88.4(3) . . ?
C1 Rh1 C2 36.2(2) . . ?
C1 Rh1 C7 70.6(4) . . ?
C8 Rh1 Rh1 122.0(3) . 8_665 ?
C8 Rh1 Cl1 171.4(3) . . ?
C8 Rh1 Cl2 93.4(3) . . ?
C8 Rh1 P1 91.9(2) . . ?
C8 Rh1 P2 86.4(2) . 8_665 ?
C2 Rh1 Rh1 69.86(19) . 8_665 ?
C2 Rh1 Cl1 121.1(2) . . ?
C2 Rh1 Cl2 145.5(2) . . ?
C7 Rh1 Rh1 104.4(3) . 8_665 ?
C7 Rh1 Cl1 155.5(3) . . ?
C7 Rh1 Cl2 111.0(3) . . ?
C7 Rh1 P1 89.0(3) . . ?
C7 Rh1 P2 88.5(3) . 8_665 ?
C7 Rh1 C2 34.5(4) . . ?
Rh1 Cl1 Rh1 77.16(4) 8_665 . ?
C14 P1 Rh1 113.12(14) . . ?
C21 P1 Rh1 111.82(15) . . ?
C21 P1 C14 103.5(2) . . ?
C21 P1 C31 102.6(2) . . ?
C31 P1 Rh1 121.60(15) . . ?
C31 P1 C14 102.18(19) . . ?
C14 P2 Rh1 110.03(14) . 8_665 ?
C41 P2 Rh1 118.98(15) . 8_665 ?
C41 P2 C14 105.6(2) . . ?
C51 P2 Rh1 115.84(15) . 8_665 ?
C51 P2 C14 102.8(2) . . ?
C51 P2 C41 101.93(19) . . ?
Rh1 C1 Rh1 112.4(3) 8_665 . ?
C2 C1 Rh1 93.4(3) . . ?
C2 C1 Rh1 153.1(4) . 8_665 ?
P2 C14 P1 116.2(2) . . ?
C22 C21 P1 122.9(4) . . ?
C22 C21 C26 118.6(8) . . ?
C22 C21 C26A 118.2(8) . . ?
C26 C21 P1 115.2(7) . . ?
C26A C21 P1 118.7(8) . . ?
C21 C22 H22 119.6 . . ?
C21 C22 C23 120.7(5) . . ?
C23 C22 H22 119.6 . . ?
C22 C23 H23 119.4 . . ?
C22 C23 H23A 120.9 . . ?
C22 C23 C24B 118.1(14) . . ?
C24A C23 C22 121.2(13) . . ?
C24A C23 H23 119.4 . . ?
C24B C23 H23A 120.9 . . ?
C32 C31 P1 118.0(4) . . ?
C36 C31 P1 121.5(3) . . ?
C36 C31 C32 120.3(4) . . ?
C31 C32 H32 120.3 . . ?
C33 C32 C31 119.4(5) . . ?
C33 C32 H32 120.3 . . ?
C32 C33 H33 119.7 . . ?
C34 C33 C32 120.6(5) . . ?
C34 C33 H33 119.7 . . ?
C33 C34 H34 119.9 . . ?
C33 C34 C35 120.2(5) . . ?
C35 C34 H34 119.9 . . ?
C34 C35 H35 119.8 . . ?
C34 C35 C36 120.3(5) . . ?
C36 C35 H35 119.8 . . ?
C31 C36 C35 119.3(5) . . ?
C42 C41 P2 118.7(4) . . ?
C46 C41 P2 120.7(4) . . ?
C46 C41 C42 120.6(5) . . ?
C41 C42 H42 120.3 . . ?
C43 C42 C41 119.4(5) . . ?
C43 C42 H42 120.3 . . ?
C42 C43 H43 119.8 . . ?
C44 C43 C42 120.3(6) . . ?
C44 C43 H43 119.8 . . ?
C43 C44 H44 119.5 . . ?
C43 C44 C45 120.9(5) . . ?
C45 C44 H44 119.5 . . ?
C44 C45 C46 119.0(5) . . ?
C41 C46 C45 119.7(5) . . ?
C52 C51 P2 118.0(4) . . ?
C56 C51 P2 122.5(3) . . ?
C56 C51 C52 119.4(4) . . ?
C51 C52 H52 120.0 . . ?
C51 C52 C53 120.0(5) . . ?
C53 C52 H52 120.0 . . ?
C52 C53 H53 119.8 . . ?
C54 C53 C52 120.3(5) . . ?
C54 C53 H53 119.8 . . ?
C53 C54 H54 120.0 . . ?
C53 C54 C55 120.1(5) . . ?
C55 C54 H54 120.0 . . ?
C54 C55 H55 119.7 . . ?
C54 C55 C56 120.6(5) . . ?
C56 C55 H55 119.7 . . ?
C51 C56 C55 119.5(5) . . ?
C51 C56 H56 120.3 . . ?
C55 C56 H56 120.3 . . ?
C23 C24A H24A 120.2 . . ?
C23 C24A C25 120(2) . . ?
C25 C24A H24A 120.2 . . ?
C24A C25 H25 120.7 . . ?
C26 C25 C24A 118.5(15) . . ?
C26 C25 H25 120.7 . . ?
C21 C26 H26 120.0 . . ?
C25 C26 C21 120.0(12) . . ?
C25 C26 H26 120.0 . . ?
C23 C24B H24B 119.9 . . ?
C25A C24B C23 120(2) . . ?
C25A C24B H24B 119.9 . . ?
C24B C25A H25A 119.5 . . ?
C24B C25A C26A 121.0(17) . . ?
C26A C25A H25A 119.5 . . ?
C21 C26A H26A 119.8 . . ?
C25A C26A C21 120.3(13) . . ?
C25A C26A H26A 119.8 . . ?
C9 C8 Rh1 122.9(8) . . ?
C9 C8 C13 119.8(10) . . ?
C13 C8 Rh1 117.0(7) . . ?
C8 C9 H9 119.4 . . ?
C8 C9 C10 121.2(11) . . ?
C10 C9 H9 119.4 . . ?
C9 C10 H10 120.5 . . ?
C9 C10 C11 119.0(11) . . ?
C11 C10 H10 120.5 . . ?
C10 C11 H11 120.1 . . ?
C12 C11 C10 119.7(11) . . ?
C12 C11 H11 120.1 . . ?
C11 C12 H12 119.6 . . ?
C11 C12 C13 120.8(11) . . ?
C13 C12 H12 119.6 . . ?
C8 C13 C12 119.3(11) . . ?
C8 C13 H13 120.4 . . ?
C12 C13 H13 120.4 . . ?
C1 C2 Rh1 50.4(3) . . ?
C3 C2 Rh1 170.4(7) . . ?
C3 C2 C1 138.4(8) . . ?
C7 C2 Rh1 50.4(5) . . ?
C7 C2 C1 100.5(7) . . ?
C7 C2 C3 121.0(8) . . ?
C2 C3 H3 121.9 . . ?
C4 C3 C2 116.2(9) . . ?
C4 C3 H3 121.9 . . ?
C3 C4 H4 119.3 . . ?
C3 C4 C5 121.4(10) . . ?
C5 C4 H4 119.3 . . ?
C4 C5 H5 118.2 . . ?
C6 C5 C4 123.6(11) . . ?
C6 C5 H5 118.2 . . ?
C5 C6 H6 121.9 . . ?
C5 C6 C7 116.2(10) . . ?
C7 C6 H6 121.9 . . ?
C2 C7 Rh1 95.1(7) . . ?
C6 C7 Rh1 143.3(9) . . ?
C6 C7 C2 121.5(9) . . ?
H10A C101 H10B 109.5 . . ?
H10A C101 H10C 109.5 . . ?
H10B C101 H10C 109.5 . . ?
C102 C101 H10A 109.5 . . ?
C102 C101 H10B 109.5 . . ?
C102 C101 H10C 109.5 . . ?
C103 C102 C101 120(2) . . ?
C107 C102 C101 120(2) . . ?
C107 C102 C103 120(2) . . ?
C102 C103 H103 120.3 . . ?
C104 C103 C102 119(2) . . ?
C104 C103 H103 120.3 . . ?
C103 C104 H104 120.6 . . ?
C103 C104 C105 118.8(18) . . ?
C105 C104 H104 120.6 . . ?
C104 C105 H105 119.2 . . ?
C106 C105 C104 122(2) . . ?
C106 C105 H105 119.2 . . ?
C105 C106 H106 121.1 . . ?
C107 C106 C105 117.8(19) . . ?
C107 C106 H106 121.1 . . ?
C102 C107 H107 119.4 . . ?
C106 C107 C102 121.2(19) . . ?
C106 C107 H107 119.4 . . ?

loop_
_geom_bond_atom_site_label_1
_geom_bond_atom_site_label_2
_geom_bond_distance
_geom_bond_site_symmetry_2
_geom_bond_publ_flag
Rh1 Rh1 3.1757(6) 8_665 ?
Rh1 Cl1 2.5462(11) . ?
Rh1 Cl2 2.4987(9) . ?
Rh1 P1 2.3608(10) . ?
Rh1 P2 2.3688(10) 8_665 ?
Rh1 C1 1.911(3) . ?
Rh1 C8 2.186(10) . ?
Rh1 C2 2.478(8) . ?
Rh1 C7 1.917(10) . ?
P1 C14 1.846(4) . ?
P1 C21 1.821(5) . ?
P1 C31 1.825(4) . ?
P2 C14 1.843(4) . ?
P2 C41 1.837(5) . ?
P2 C51 1.828(4) . ?
C1 C2 1.467(9) . ?
C21 C22 1.380(7) . ?
C21 C26 1.409(14) . ?
C21 C26A 1.399(15) . ?
C22 H22 0.9300 . ?
C22 C23 1.380(7) . ?
C23 H23 0.9300 . ?
C23 H23A 0.9300 . ?
C23 C24A 1.35(3) . ?
C23 C24B 1.45(3) . ?
C31 C32 1.393(6) . ?
C31 C36 1.389(7) . ?
C32 H32 0.9300 . ?
C32 C33 1.392(7) . ?
C33 H33 0.9300 . ?
C33 C34 1.369(10) . ?
C34 H34 0.9300 . ?
C34 C35 1.384(8) . ?
C35 H35 0.9300 . ?
C35 C36 1.395(6) . ?
C41 C42 1.396(7) . ?
C41 C46 1.386(7) . ?
C42 H42 0.9300 . ?
C42 C43 1.392(8) . ?
C43 H43 0.9300 . ?
C43 C44 1.371(10) . ?
C44 H44 0.9300 . ?
C44 C45 1.395(9) . ?
C45 C46 1.405(7) . ?
C51 C52 1.389(7) . ?
C51 C56 1.382(6) . ?
C52 H52 0.9300 . ?
C52 C53 1.390(7) . ?
C53 H53 0.9300 . ?
C53 C54 1.361(9) . ?
C54 H54 0.9300 . ?
C54 C55 1.372(8) . ?
C55 H55 0.9300 . ?
C55 C56 1.391(6) . ?
C56 H56 0.9300 . ?
C24A H24A 0.9300 . ?
C24A C25 1.44(3) . ?
C25 H25 0.9300 . ?
C25 C26 1.404(19) . ?
C26 H26 0.9300 . ?
C24B H24B 0.9300 . ?
C24B C25A 1.32(3) . ?
C25A H25A 0.9300 . ?
C25A C26A 1.38(2) . ?
C26A H26A 0.9300 . ?
C8 C9 1.353(14) . ?
C8 C13 1.384(15) . ?
C9 H9 0.9300 . ?
C9 C10 1.403(13) . ?
C10 H10 0.9300 . ?
C10 C11 1.406(19) . ?
C11 H11 0.9300 . ?
C11 C12 1.342(19) . ?
C12 H12 0.9300 . ?
C12 C13 1.424(15) . ?
C13 H13 0.9300 . ?
C2 C3 1.425(12) . ?
C2 C7 1.410(14) . ?
C3 H3 0.9300 . ?
C3 C4 1.381(14) . ?
C4 H4 0.9300 . ?
C4 C5 1.386(18) . ?
C5 H5 0.9300 . ?
C5 C6 1.379(17) . ?
C6 H6 0.9300 . ?
C6 C7 1.388(13) . ?
C101 H10A 0.9600 . ?
C101 H10B 0.9600 . ?
C101 H10C 0.9600 . ?
C101 C102 1.45(2) . ?
C102 C103 1.388(16) . ?
C102 C107 1.374(16) . ?
C103 H103 0.9300 . ?
C103 C104 1.380(16) . ?
C104 H104 0.9300 . ?
C104 C105 1.389(16) . ?
C105 H105 0.9300 . ?
C105 C106 1.386(16) . ?
C106 H106 0.9300 . ?
C106 C107 1.371(16) . ?
C107 H107 0.9300 . ?

loop_
_geom_torsion_atom_site_label_1
_geom_torsion_atom_site_label_2
_geom_torsion_atom_site_label_3
_geom_torsion_atom_site_label_4
_geom_torsion
_geom_torsion_site_symmetry_1
_geom_torsion_site_symmetry_2
_geom_torsion_site_symmetry_3
_geom_torsion_site_symmetry_4
_geom_torsion_publ_flag
Rh1 P1 C14 P2 -47.9(3) . . . . ?
Rh1 P1 C21 C22 -94.4(4) . . . . ?
Rh1 P1 C21 C26 64.4(11) . . . . ?
Rh1 P1 C21 C26A 91.5(11) . . . . ?
Rh1 P1 C31 C32 -167.7(3) . . . . ?
Rh1 P1 C31 C36 17.8(4) . . . . ?
Rh1 P2 C14 P1 55.0(2) 8_665 . . . ?
Rh1 P2 C41 C42 -168.3(3) 8_665 . . . ?
Rh1 P2 C41 C46 14.9(4) 8_665 . . . ?
Rh1 P2 C51 C52 -39.7(4) 8_665 . . . ?
Rh1 P2 C51 C56 143.0(4) 8_665 . . . ?
Rh1 C1 C2 Rh1 163.8(7) 8_665 . . . ?
Rh1 C1 C2 C3 -174.5(10) . . . . ?
Rh1 C1 C2 C3 -10.7(16) 8_665 . . . ?
Rh1 C1 C2 C7 5.0(6) . . . . ?
Rh1 C1 C2 C7 168.8(5) 8_665 . . . ?
Rh1 C8 C9 C10 178.2(9) . . . . ?
Rh1 C8 C13 C12 -177.4(8) . . . . ?
Rh1 C2 C7 C6 -176.9(11) . . . . ?
P1 C21 C22 C23 171.7(4) . . . . ?
P1 C21 C26 C25 -170.1(10) . . . . ?
P1 C21 C26A C25A -172.6(10) . . . . ?
P1 C31 C32 C33 -174.6(5) . . . . ?
P1 C31 C36 C35 174.2(4) . . . . ?
P2 C41 C42 C43 -177.7(5) . . . . ?
P2 C41 C46 C45 178.0(4) . . . . ?
P2 C51 C52 C53 -178.9(5) . . . . ?
P2 C51 C56 C55 176.7(4) . . . . ?
C1 C2 C3 C4 -177.8(9) . . . . ?
C1 C2 C7 Rh1 -5.0(6) . . . . ?
C1 C2 C7 C6 178.0(8) . . . . ?
C14 P1 C21 C22 27.7(5) . . . . ?
C14 P1 C21 C26 -173.5(11) . . . . ?
C14 P1 C21 C26A -146.4(11) . . . . ?
C14 P1 C31 C32 65.1(4) . . . . ?
C14 P1 C31 C36 -109.4(4) . . . . ?
C14 P2 C41 C42 -44.2(4) . . . . ?
C14 P2 C41 C46 139.1(4) . . . . ?
C14 P2 C51 C52 -159.7(4) . . . . ?
C14 P2 C51 C56 23.0(4) . . . . ?
C21 P1 C14 P2 -169.1(2) . . . . ?
C21 P1 C31 C32 -41.9(4) . . . . ?
C21 P1 C31 C36 143.6(4) . . . . ?
C21 C22 C23 C24A -11.6(16) . . . . ?
C21 C22 C23 C24B 8.6(15) . . . . ?
C22 C21 C26 C25 -10.3(17) . . . . ?
C22 C21 C26A C25A 13.1(17) . . . . ?
C22 C23 C24A C25 6(2) . . . . ?
C22 C23 C24B C25A -2(3) . . . . ?
C23 C24A C25 C26 -3(3) . . . . ?
C23 C24B C25A C26A 1(3) . . . . ?
C31 P1 C14 P2 84.5(3) . . . . ?
C31 P1 C21 C22 133.7(4) . . . . ?
C31 P1 C21 C26 -67.5(11) . . . . ?
C31 P1 C21 C26A -40.4(11) . . . . ?
C31 C32 C33 C34 0.8(10) . . . . ?
C32 C31 C36 C35 -0.2(7) . . . . ?
C32 C33 C34 C35 -1.5(10) . . . . ?
C33 C34 C35 C36 1.3(10) . . . . ?
C34 C35 C36 C31 -0.5(8) . . . . ?
C36 C31 C32 C33 0.0(8) . . . . ?
C41 P2 C14 P1 -74.6(3) . . . . ?
C41 P2 C51 C52 91.0(4) . . . . ?
C41 P2 C51 C56 -86.2(4) . . . . ?
C41 C42 C43 C44 -0.1(10) . . . . ?
C42 C41 C46 C45 1.3(7) . . . . ?
C42 C43 C44 C45 0.9(11) . . . . ?
C43 C44 C45 C46 -0.6(10) . . . . ?
C44 C45 C46 C41 -0.5(8) . . . . ?
C46 C41 C42 C43 -1.0(8) . . . . ?
C51 P2 C14 P1 178.9(2) . . . . ?
C51 P2 C41 C42 62.9(4) . . . . ?
C51 P2 C41 C46 -113.8(4) . . . . ?
C51 C52 C53 C54 1.5(10) . . . . ?
C52 C51 C56 C55 -0.5(8) . . . . ?
C52 C53 C54 C55 0.7(12) . . . . ?
C53 C54 C55 C56 -2.9(11) . . . . ?
C54 C55 C56 C51 2.8(9) . . . . ?
C56 C51 C52 C53 -1.6(8) . . . . ?
C24A C25 C26 C21 5(2) . . . . ?
C26 C21 C22 C23 13.6(13) . . . . ?
C24B C25A C26A C21 -7(2) . . . . ?
C26A C21 C22 C23 -14.2(13) . . . . ?
C8 C9 C10 C11 -3.4(18) . . . . ?
C9 C8 C13 C12 -3.6(15) . . . . ?
C9 C10 C11 C12 1(2) . . . . ?
C10 C11 C12 C13 0(2) . . . . ?
C11 C12 C13 C8 1.3(19) . . . . ?
C13 C8 C9 C10 4.7(16) . . . . ?
C2 C3 C4 C5 -0.5(17) . . . . ?
C3 C2 C7 Rh1 174.6(7) . . . . ?
C3 C2 C7 C6 -2.3(13) . . . . ?
C3 C4 C5 C6 -2(2) . . . . ?
C4 C5 C6 C7 2.8(18) . . . . ?
C5 C6 C7 Rh1 -175.3(10) . . . . ?
C5 C6 C7 C2 -0.5(14) . . . . ?
C7 C2 C3 C4 2.8(14) . . . . ?
C101 C102 C103 C104 -173(3) . . . . ?
C101 C102 C107 C106 -177(3) . . . . ?
C102 C103 C104 C105 -8(6) . . . . ?
C103 C102 C107 C106 1(5) . . . . ?
C103 C104 C105 C106 -1(7) . . . . ?
C104 C105 C106 C107 9(7) . . . . ?
C105 C106 C107 C102 -10(6) . . . . ?
C107 C102 C103 C104 8(4) . . . . ?

loop_
_exptl_oxdiff_crystal_face_indexfrac_h
_exptl_oxdiff_crystal_face_indexfrac_k
_exptl_oxdiff_crystal_face_indexfrac_l
_exptl_oxdiff_crystal_face_x
_exptl_oxdiff_crystal_face_y
_exptl_oxdiff_crystal_face_z
-3.7630 6.4041 11.1032 0.4954 -0.1163 -0.8608
-6.2808 -5.8583 8.0935 0.9055 -0.2173 0.3645
3.4987 -6.7132 -10.8022 -0.4570 0.1071 0.8830
5.9717 6.5693 -7.0648 -0.8657 0.2080 -0.4553
-6.8813 1.8239 -11.6988 0.2320 0.9710 0.0574
-0.4463 9.0935 6.1340 0.0069 0.0184 -0.9998
0.2489 -9.0278 -6.4592 -0.0002 0.0094 1.0000
6.9131 -2.4298 11.2941 -0.2325 -0.9726 0.0091
